data_7155588
loop_
_publ_author_name
'Zhao, Yuyang'
'Wang, Yurong'
'Gu, Zhanshou'
'Wang, Zhiming'

_publ_section_title
;
 [3, 3]-Sigmatropic Rearrangement of Allenic Alcohols: Stereoselective
 Synthesis of 1,3-Diene-2-ol Sulfonates
;
_journal_name_full 'Org. Biomol. Chem.'
_journal_paper_doi 10.1039/C7OB00578D
_journal_year 2017
_chemical_formula_sum 'C25 H25 N O5 S2'
_chemical_formula_weight 483.58
_space_group_crystal_system triclinic
_space_group_IT_number 2
_space_group_name_Hall '-P 1'
_space_group_name_H-M_alt 'P -1'
_symmetry_space_group_name_Hall '-P 1'
_symmetry_space_group_name_H-M 'P -1'
_atom_sites_solution_hydrogens geom
_audit_creation_method SHELXL-2014/6
_audit_update_record
;
2017-03-08 deposited with the CCDC.
2017-04-18 downloaded from the CCDC.
;
_cell_angle_alpha 100.222(3)
_cell_angle_beta 97.215(3)
_cell_angle_gamma 111.349(3)
_cell_formula_units_Z 2
_cell_length_a 9.1949(13)
_cell_length_b 10.8105(16)
_cell_length_c 13.5437(19)
_cell_measurement_reflns_used 8450
_cell_measurement_temperature 296(2)
_cell_measurement_theta_max 29.283
_cell_measurement_theta_min 2.283
_cell_volume 1207.1(3)
_computing_cell_refinement 'Bruker SMART'
_computing_data_collection 'Bruker SMART'
_computing_data_reduction 'Bruker SAINT'
_computing_molecular_graphics 'Bruker SHELXTL'
_computing_publication_material 'Bruker SHELXTL'
_computing_structure_refinement 'SHELXL-2014/6 (Sheldrick, 2014)'
_computing_structure_solution 'Bruker SHELXTL'
_diffrn_ambient_temperature 296(2)
_diffrn_measured_fraction_theta_full 0.987
_diffrn_measured_fraction_theta_max 0.987
_diffrn_measurement_device_type 'CCD area detector'
_diffrn_measurement_method 'phi and omega scans'
_diffrn_radiation_type MoK\a
_diffrn_radiation_wavelength 0.71073
_diffrn_reflns_av_R_equivalents 0.0236
_diffrn_reflns_av_unetI/netI 0.0401
_diffrn_reflns_Laue_measured_fraction_full 0.987
_diffrn_reflns_Laue_measured_fraction_max 0.987
_diffrn_reflns_limit_h_max 11
_diffrn_reflns_limit_h_min -10
_diffrn_reflns_limit_k_max 11
_diffrn_reflns_limit_k_min -13
_diffrn_reflns_limit_l_max 15
_diffrn_reflns_limit_l_min -16
_diffrn_reflns_number 6872
_diffrn_reflns_point_group_measured_fraction_full 0.987
_diffrn_reflns_point_group_measured_fraction_max 0.987
_diffrn_reflns_theta_full 25.242
_diffrn_reflns_theta_max 25.500
_diffrn_reflns_theta_min 2.084
_exptl_absorpt_coefficient_mu 0.257
_exptl_absorpt_correction_T_max 0.947
_exptl_absorpt_correction_T_min 0.938
_exptl_absorpt_correction_type multi-scan
_exptl_absorpt_process_details SADABS
_exptl_crystal_colour yellow
_exptl_crystal_density_diffrn 1.330
_exptl_crystal_description block
_exptl_crystal_F_000 508
_exptl_crystal_size_max 0.250
_exptl_crystal_size_mid 0.230
_exptl_crystal_size_min 0.210
_exptl_transmission_factor_max 0.7460
_exptl_transmission_factor_min 0.6525
_refine_diff_density_max 0.609
_refine_diff_density_min -0.471
_refine_diff_density_rms 0.075
_refine_ls_extinction_method none
_refine_ls_goodness_of_fit_ref 1.036
_refine_ls_hydrogen_treatment constr
_refine_ls_matrix_type full
_refine_ls_number_parameters 301
_refine_ls_number_reflns 4432
_refine_ls_number_restraints 0
_refine_ls_restrained_S_all 1.036
_refine_ls_R_factor_all 0.0584
_refine_ls_R_factor_gt 0.0498
_refine_ls_shift/su_max 0.036
_refine_ls_shift/su_mean 0.001
_refine_ls_structure_factor_coef Fsqd
_refine_ls_weighting_details 'w=1/[\s^2^(Fo^2^)+(0.1303P)^2^+0.3509P] where P=(Fo^2^+2Fc^2^)/3'
_refine_ls_weighting_scheme calc
_refine_ls_wR_factor_gt 0.1583
_refine_ls_wR_factor_ref 0.1835
_reflns_Friedel_coverage 0.000
_reflns_number_gt 3780
_reflns_number_total 4432
_reflns_threshold_expression 'I > 2\s(I)'
_cod_data_source_file c7ob00578d2.cif
_cod_data_source_block b
_cod_database_code 7155588
_shelx_space_group_comment
; 
The symmetry employed for this shelxl refinement is uniquely defined 
by the following loop, which should always be used as a source of 
symmetry information in preference to the above space-group names. 
They are only intended as comments. 
;
_shelx_estimated_absorpt_t_min 0.939
_shelx_estimated_absorpt_t_max 0.948
_shelxl_version_number 2014/6

loop_
_space_group_symop_operation_xyz
'x, y, z'
'-x, -y, -z'

loop_
_atom_site_label
_atom_site_type_symbol
_atom_site_fract_x
_atom_site_fract_y
_atom_site_fract_z
_atom_site_U_iso_or_equiv
_atom_site_adp_type
_atom_site_occupancy
_atom_site_site_symmetry_order
_atom_site_calc_flag
_atom_site_refinement_flags_posn
_atom_site_refinement_flags_adp
S1 S 0.74426(7) 0.19683(7) 0.43122(4) 0.0441(2) Uani 1 1 d . .
S2 S 0.54330(7) 0.30096(6) 0.10815(4) 0.0400(2) Uani 1 1 d . .
O1 O 0.7653(2) 0.3261(2) 0.41165(16) 0.0593(5) Uani 1 1 d . .
O2 O 0.7510(2) 0.0925(2) 0.35421(14) 0.0642(6) Uani 1 1 d . .
O3 O 0.57130(19) 0.12821(17) 0.45395(12) 0.0425(4) Uani 1 1 d . .
N1 N 0.5122(2) 0.3804(2) 0.21412(15) 0.0411(5) Uani 1 1 d . .
H1A H 0.5914 0.4345 0.2628 0.049 Uiso 1 1 calc R U
O4 O 0.7116(2) 0.3346(2) 0.12788(14) 0.0533(5) Uani 1 1 d . .
O5 O 0.4714(2) 0.3356(2) 0.02392(14) 0.0552(5) Uani 1 1 d . .
C1 C 0.8925(4) 0.1031(3) 0.5671(2) 0.0605(8) Uani 1 1 d . .
H1 H 0.8337 0.0166 0.5240 0.073 Uiso 1 1 calc R U
C2 C 0.9977(4) 0.1196(3) 0.6540(3) 0.0703(9) Uani 1 1 d . .
H2 H 1.0118 0.0435 0.6689 0.084 Uiso 1 1 calc R U
C3 C 1.0848(3) 0.2481(3) 0.7211(2) 0.0579(7) Uani 1 1 d . .
C4 C 1.2022(5) 0.2630(5) 0.8151(3) 0.0944(13) Uani 1 1 d . .
H4A H 1.2834 0.3543 0.8345 0.142 Uiso 1 1 calc R U
H4B H 1.2505 0.1985 0.8005 0.142 Uiso 1 1 calc R U
H4C H 1.1476 0.2458 0.8703 0.142 Uiso 1 1 calc R U
C5 C 1.0627(3) 0.3586(3) 0.6971(2) 0.0560(7) Uani 1 1 d . .
H5 H 1.1193 0.4446 0.7413 0.067 Uiso 1 1 calc R U
C6 C 0.9593(3) 0.3465(3) 0.6095(2) 0.0471(6) Uani 1 1 d . .
H6 H 0.9462 0.4230 0.5945 0.057 Uiso 1 1 calc R U
C7 C 0.8751(3) 0.2178(3) 0.54422(18) 0.0415(5) Uani 1 1 d . .
C8 C 0.5121(3) 0.2102(3) 0.51899(19) 0.0428(5) Uani 1 1 d . .
C9 C 0.5433(4) 0.2177(4) 0.6177(2) 0.0669(8) Uani 1 1 d . .
H9A H 0.6014 0.1710 0.6424 0.080 Uiso 1 1 calc R U
H9B H 0.5072 0.2697 0.6628 0.080 Uiso 1 1 calc R U
C10 C 0.4146(3) 0.2685(2) 0.46484(18) 0.0403(5) Uani 1 1 d . .
C11 C 0.3561(4) 0.3586(3) 0.5328(2) 0.0602(7) Uani 1 1 d . .
H11A H 0.3185 0.4107 0.4936 0.090 Uiso 1 1 calc R U
H11B H 0.4421 0.4197 0.5884 0.090 Uiso 1 1 calc R U
H11C H 0.2706 0.3027 0.5598 0.090 Uiso 1 1 calc R U
C12 C 0.3829(3) 0.2408(2) 0.36227(18) 0.0406(5) Uani 1 1 d . .
H12 H 0.4250 0.1833 0.3285 0.049 Uiso 1 1 calc R U
C13 C 0.2881(3) 0.2922(2) 0.29744(18) 0.0384(5) Uani 1 1 d . .
C14 C 0.1314(3) 0.2748(3) 0.3069(2) 0.0530(7) Uani 1 1 d . .
H14 H 0.0873 0.2329 0.3566 0.064 Uiso 1 1 calc R U
C15 C 0.0432(3) 0.3194(3) 0.2432(3) 0.0590(7) Uani 1 1 d . .
H15 H -0.0611 0.3052 0.2488 0.071 Uiso 1 1 calc R U
C16 C 0.1078(4) 0.3845(3) 0.1715(3) 0.0604(8) Uani 1 1 d . .
H16 H 0.0472 0.4142 0.1288 0.073 Uiso 1 1 calc R U
C17 C 0.2632(3) 0.4062(3) 0.1623(2) 0.0495(6) Uani 1 1 d . .
H17 H 0.3079 0.4529 0.1150 0.059 Uiso 1 1 calc R U
C18 C 0.3515(3) 0.3581(2) 0.22398(18) 0.0379(5) Uani 1 1 d . .
C19 C 0.4410(3) 0.1260(2) 0.09862(17) 0.0389(5) Uani 1 1 d . .
C20 C 0.2795(3) 0.0617(3) 0.0549(2) 0.0548(7) Uani 1 1 d . .
H20 H 0.2264 0.1093 0.0259 0.066 Uiso 1 1 calc R U
C21 C 0.1988(4) -0.0731(3) 0.0548(3) 0.0632(8) Uani 1 1 d . .
H21 H 0.0907 -0.1166 0.0248 0.076 Uiso 1 1 calc R U
C22 C 0.2753(4) -0.1457(3) 0.0986(2) 0.0557(7) Uani 1 1 d . .
C23 C 0.1861(5) -0.2935(3) 0.0990(3) 0.0794(11) Uani 1 1 d . .
H23A H 0.2384 -0.3478 0.0680 0.119 Uiso 1 1 calc R U
H23B H 0.0786 -0.3254 0.0609 0.119 Uiso 1 1 calc R U
H23C H 0.1844 -0.3014 0.1684 0.119 Uiso 1 1 calc R U
C24 C 0.4366(4) -0.0804(3) 0.1403(2) 0.0554(7) Uani 1 1 d . .
H24 H 0.4900 -0.1284 0.1685 0.066 Uiso 1 1 calc R U
C25 C 0.5201(3) 0.0549(3) 0.14094(19) 0.0481(6) Uani 1 1 d . .
H25 H 0.6288 0.0978 0.1696 0.058 Uiso 1 1 calc R U

loop_
_atom_site_aniso_label
_atom_site_aniso_U_11
_atom_site_aniso_U_22
_atom_site_aniso_U_33
_atom_site_aniso_U_23
_atom_site_aniso_U_13
_atom_site_aniso_U_12
S1 0.0393(4) 0.0610(4) 0.0376(4) 0.0184(3) 0.0069(2) 0.0235(3)
S2 0.0390(4) 0.0466(4) 0.0342(3) 0.0078(2) 0.0075(2) 0.0174(3)
O1 0.0505(11) 0.0725(13) 0.0653(12) 0.0405(10) 0.0134(9) 0.0246(10)
O2 0.0607(12) 0.0975(16) 0.0373(10) 0.0037(10) 0.0045(8) 0.0424(12)
O3 0.0395(9) 0.0485(9) 0.0416(9) 0.0131(7) 0.0063(7) 0.0193(7)
N1 0.0333(10) 0.0436(11) 0.0394(10) 0.0006(8) 0.0034(8) 0.0130(8)
O4 0.0396(9) 0.0643(11) 0.0513(11) 0.0047(9) 0.0123(8) 0.0185(8)
O5 0.0685(12) 0.0609(11) 0.0413(10) 0.0191(8) 0.0082(8) 0.0291(10)
C1 0.0610(17) 0.0483(15) 0.0638(18) 0.0130(13) -0.0084(14) 0.0191(13)
C2 0.075(2) 0.0651(18) 0.075(2) 0.0276(16) -0.0067(16) 0.0347(16)
C3 0.0432(14) 0.085(2) 0.0443(15) 0.0187(14) 0.0018(11) 0.0255(14)
C4 0.072(2) 0.144(4) 0.063(2) 0.032(2) -0.0115(18) 0.043(3)
C5 0.0408(14) 0.0626(16) 0.0486(15) -0.0012(12) 0.0019(11) 0.0114(12)
C6 0.0424(13) 0.0460(13) 0.0521(14) 0.0086(11) 0.0073(11) 0.0189(11)
C7 0.0358(12) 0.0480(13) 0.0415(12) 0.0122(10) 0.0026(9) 0.0185(10)
C8 0.0409(12) 0.0491(13) 0.0382(12) 0.0113(10) 0.0098(10) 0.0165(10)
C9 0.074(2) 0.094(2) 0.0436(15) 0.0245(15) 0.0170(14) 0.0406(18)
C10 0.0361(12) 0.0447(12) 0.0402(12) 0.0087(10) 0.0122(9) 0.0154(10)
C11 0.0658(18) 0.0686(18) 0.0542(16) 0.0078(13) 0.0231(13) 0.0356(15)
C12 0.0359(12) 0.0465(13) 0.0431(13) 0.0086(10) 0.0084(9) 0.0215(10)
C13 0.0349(12) 0.0412(12) 0.0416(12) 0.0071(9) 0.0075(9) 0.0193(10)
C14 0.0380(13) 0.0586(16) 0.0704(18) 0.0215(13) 0.0160(12) 0.0239(12)
C15 0.0377(14) 0.0693(18) 0.077(2) 0.0194(15) 0.0099(13) 0.0289(13)
C16 0.0532(16) 0.0662(18) 0.0735(19) 0.0209(15) 0.0013(14) 0.0387(14)
C17 0.0549(15) 0.0493(14) 0.0533(15) 0.0182(11) 0.0106(12) 0.0283(12)
C18 0.0348(11) 0.0372(11) 0.0411(12) 0.0026(9) 0.0052(9) 0.0177(9)
C19 0.0429(12) 0.0443(12) 0.0306(11) 0.0058(9) 0.0066(9) 0.0201(10)
C20 0.0470(15) 0.0518(15) 0.0616(17) 0.0097(12) -0.0028(12) 0.0216(12)
C21 0.0494(16) 0.0557(16) 0.074(2) 0.0096(14) 0.0072(14) 0.0129(13)
C22 0.080(2) 0.0470(14) 0.0446(14) 0.0112(11) 0.0259(13) 0.0256(14)
C23 0.116(3) 0.0539(17) 0.071(2) 0.0222(15) 0.044(2) 0.0260(19)
C24 0.078(2) 0.0617(16) 0.0401(13) 0.0194(12) 0.0150(13) 0.0393(15)
C25 0.0534(15) 0.0584(15) 0.0361(12) 0.0064(11) 0.0017(10) 0.0311(12)

loop_
_atom_type_symbol
_atom_type_description
_atom_type_scat_dispersion_real
_atom_type_scat_dispersion_imag
_atom_type_scat_source
C C 0.0033 0.0016 'International Tables Vol C Tables 4.2.6.8 and 6.1.1.4'
H H 0.0000 0.0000 'International Tables Vol C Tables 4.2.6.8 and 6.1.1.4'
O O 0.0106 0.0060 'International Tables Vol C Tables 4.2.6.8 and 6.1.1.4'
N N 0.0061 0.0033 'International Tables Vol C Tables 4.2.6.8 and 6.1.1.4'
S S 0.1246 0.1234 'International Tables Vol C Tables 4.2.6.8 and 6.1.1.4'

loop_
_geom_angle_atom_site_label_1
_geom_angle_atom_site_label_2
_geom_angle_atom_site_label_3
_geom_angle
O1 S1 O2 120.05(13)
O1 S1 O3 109.09(10)
O2 S1 O3 102.97(11)
O1 S1 C7 110.07(12)
O2 S1 C7 108.69(12)
O3 S1 C7 104.74(10)
O5 S2 O4 119.91(12)
O5 S2 N1 107.99(11)
O4 S2 N1 104.58(10)
O5 S2 C19 108.40(11)
O4 S2 C19 109.42(11)
N1 S2 C19 105.61(10)
C8 O3 S1 119.23(14)
C18 N1 S2 119.20(15)
C18 N1 H1A 120.4
S2 N1 H1A 120.4
C2 C1 C7 118.7(3)
C2 C1 H1 120.6
C7 C1 H1 120.6
C1 C2 C3 121.7(3)
C1 C2 H2 119.2
C3 C2 H2 119.2
C5 C3 C2 118.1(2)
C5 C3 C4 121.7(3)
C2 C3 C4 120.3(3)
C3 C4 H4A 109.5
C3 C4 H4B 109.5
H4A C4 H4B 109.5
C3 C4 H4C 109.5
H4A C4 H4C 109.5
H4B C4 H4C 109.5
C3 C5 C6 122.0(3)
C3 C5 H5 119.0
C6 C5 H5 119.0
C5 C6 C7 118.6(2)
C5 C6 H6 120.7
C7 C6 H6 120.7
C1 C7 C6 120.9(2)
C1 C7 S1 118.6(2)
C6 C7 S1 120.50(19)
C9 C8 O3 117.0(3)
C9 C8 C10 128.1(3)
O3 C8 C10 114.8(2)
C8 C9 H9A 120.0
C8 C9 H9B 120.0
H9A C9 H9B 120.0
C12 C10 C8 120.4(2)
C12 C10 C11 124.4(2)
C8 C10 C11 115.2(2)
C10 C11 H11A 109.5
C10 C11 H11B 109.5
H11A C11 H11B 109.5
C10 C11 H11C 109.5
H11A C11 H11C 109.5
H11B C11 H11C 109.5
C10 C12 C13 126.6(2)
C10 C12 H12 116.7
C13 C12 H12 116.7
C18 C13 C14 118.2(2)
C18 C13 C12 120.3(2)
C14 C13 C12 121.5(2)
C15 C14 C13 120.4(3)
C15 C14 H14 119.8
C13 C14 H14 119.8
C16 C15 C14 120.5(2)
C16 C15 H15 119.8
C14 C15 H15 119.8
C15 C16 C17 120.3(2)
C15 C16 H16 119.9
C17 C16 H16 119.9
C18 C17 C16 119.7(3)
C18 C17 H17 120.1
C16 C17 H17 120.1
C17 C18 C13 120.8(2)
C17 C18 N1 119.6(2)
C13 C18 N1 119.6(2)
C25 C19 C20 120.3(2)
C25 C19 S2 119.41(19)
C20 C19 S2 120.14(19)
C21 C20 C19 119.3(3)
C21 C20 H20 120.3
C19 C20 H20 120.3
C20 C21 C22 121.3(3)
C20 C21 H21 119.3
C22 C21 H21 119.3
C24 C22 C21 118.4(3)
C24 C22 C23 120.3(3)
C21 C22 C23 121.2(3)
C22 C23 H23A 109.5
C22 C23 H23B 109.5
H23A C23 H23B 109.5
C22 C23 H23C 109.5
H23A C23 H23C 109.5
H23B C23 H23C 109.5
C25 C24 C22 121.2(3)
C25 C24 H24 119.4
C22 C24 H24 119.4
C24 C25 C19 119.4(3)
C24 C25 H25 120.3
C19 C25 H25 120.3

loop_
_geom_bond_atom_site_label_1
_geom_bond_atom_site_label_2
_geom_bond_distance
S1 O1 1.417(2)
S1 O2 1.419(2)
S1 O3 1.5872(17)
S1 C7 1.749(2)
S2 O5 1.4216(18)
S2 O4 1.4316(18)
S2 N1 1.650(2)
S2 C19 1.752(2)
O3 C8 1.432(3)
N1 C18 1.436(3)
N1 H1A 0.8600
C1 C2 1.367(4)
C1 C7 1.388(4)
C1 H1 0.9300
C2 C3 1.398(5)
C2 H2 0.9300
C3 C5 1.368(4)
C3 C4 1.506(4)
C4 H4A 0.9600
C4 H4B 0.9600
C4 H4C 0.9600
C5 C6 1.378(4)
C5 H5 0.9300
C6 C7 1.387(4)
C6 H6 0.9300
C8 C9 1.313(4)
C8 C10 1.466(3)
C9 H9A 0.9300
C9 H9B 0.9300
C10 C12 1.338(3)
C10 C11 1.508(3)
C11 H11A 0.9600
C11 H11B 0.9600
C11 H11C 0.9600
C12 C13 1.474(3)
C12 H12 0.9300
C13 C18 1.390(3)
C13 C14 1.409(3)
C14 C15 1.375(4)
C14 H14 0.9300
C15 C16 1.368(5)
C15 H15 0.9300
C16 C17 1.387(4)
C16 H16 0.9300
C17 C18 1.385(3)
C17 H17 0.9300
C19 C25 1.381(3)
C19 C20 1.386(3)
C20 C21 1.373(4)
C20 H20 0.9300
C21 C22 1.387(4)
C21 H21 0.9300
C22 C24 1.379(4)
C22 C23 1.509(4)
C23 H23A 0.9600
C23 H23B 0.9600
C23 H23C 0.9600
C24 C25 1.380(4)
C24 H24 0.9300
C25 H25 0.9300

loop_
_geom_hbond_atom_site_label_D
_geom_hbond_atom_site_label_H
_geom_hbond_atom_site_label_A
_geom_hbond_distance_DH
_geom_hbond_distance_HA
_geom_hbond_distance_DA
_geom_hbond_angle_DHA
C25 H25 O2 0.93 2.63 3.229(3) 122.9
C17 H17 O5 0.93 2.59 3.036(3) 110.3
C25 H25 O2 0.93 2.63 3.229(3) 122.9
C17 H17 O5 0.93 2.59 3.036(3) 110.3
C25 H25 O2 0.93 2.63 3.229(3) 122.9
C17 H17 O5 0.93 2.59 3.036(3) 110.3
C25 H25 O2 0.93 2.63 3.229(3) 122.9
C17 H17 O5 0.93 2.59 3.036(3) 110.3
C25 H25 O2 0.93 2.63 3.229(3) 122.9
C17 H17 O5 0.93 2.59 3.036(3) 110.3
C25 H25 O2 0.93 2.63 3.229(3) 122.9
C17 H17 O5 0.93 2.59 3.036(3) 110.3
C25 H25 O2 0.93 2.63 3.229(3) 122.9
C17 H17 O5 0.93 2.59 3.036(3) 110.3
C25 H25 O2 0.93 2.63 3.229(3) 122.9
C17 H17 O5 0.93 2.59 3.036(3) 110.3
C25 H25 O2 0.93 2.63 3.229(3) 122.9
C17 H17 O5 0.93 2.59 3.036(3) 110.3
C25 H25 O2 0.93 2.63 3.229(3) 122.9
C17 H17 O5 0.93 2.59 3.036(3) 110.3
C25 H25 O2 0.93 2.63 3.229(3) 122.9
C17 H17 O5 0.93 2.59 3.036(3) 110.3
C17 H17 O5 0.93 2.59 3.036(3) 110.3
C25 H25 O2 0.93 2.63 3.229(3) 122.9
C17 H17 O5 0.93 2.59 3.036(3) 110.3
C25 H25 O2 0.93 2.63 3.229(3) 122.9
C17 H17 O5 0.93 2.59 3.036(3) 110.3
C25 H25 O2 0.93 2.63 3.229(3) 122.9
C17 H17 O5 0.93 2.59 3.036(3) 110.3
C25 H25 O2 0.93 2.63 3.229(3) 122.9
C17 H17 O5 0.93 2.59 3.036(3) 110.3
C25 H25 O2 0.93 2.63 3.229(3) 122.9
C17 H17 O5 0.93 2.59 3.036(3) 110.3
C25 H25 O2 0.93 2.63 3.229(3) 122.9
C17 H17 O5 0.93 2.59 3.036(3) 110.3
C25 H25 O2 0.93 2.63 3.229(3) 122.9
C17 H17 O5 0.93 2.59 3.036(3) 110.3
C25 H25 O2 0.93 2.63 3.229(3) 122.9
C17 H17 O5 0.93 2.59 3.036(3) 110.3
C25 H25 O2 0.93 2.63 3.229(3) 122.9
C17 H17 O5 0.93 2.59 3.036(3) 110.3
C25 H25 O2 0.93 2.63 3.229(3) 122.9

loop_
_geom_torsion_atom_site_label_1
_geom_torsion_atom_site_label_2
_geom_torsion_atom_site_label_3
_geom_torsion_atom_site_label_4
_geom_torsion
O1 S1 O3 C8 -43.11(19)
O2 S1 O3 C8 -171.68(17)
C7 S1 O3 C8 74.71(18)
O5 S2 N1 C18 56.8(2)
O4 S2 N1 C18 -174.39(18)
C19 S2 N1 C18 -59.0(2)
C7 C1 C2 C3 1.5(5)
C1 C2 C3 C5 -0.4(5)
C1 C2 C3 C4 -178.8(3)
C2 C3 C5 C6 -0.5(4)
C4 C3 C5 C6 177.9(3)
C3 C5 C6 C7 0.2(4)
C2 C1 C7 C6 -1.8(5)
C2 C1 C7 S1 178.4(3)
C5 C6 C7 C1 1.0(4)
C5 C6 C7 S1 -179.2(2)
O1 S1 C7 C1 -168.9(2)
O2 S1 C7 C1 -35.6(3)
O3 S1 C7 C1 73.9(2)
O1 S1 C7 C6 11.2(3)
O2 S1 C7 C6 144.5(2)
O3 S1 C7 C6 -106.0(2)
S1 O3 C8 C9 -89.5(3)
S1 O3 C8 C10 94.2(2)
C9 C8 C10 C12 -173.9(3)
O3 C8 C10 C12 1.9(3)
C9 C8 C10 C11 6.0(4)
O3 C8 C10 C11 -178.1(2)
C8 C10 C12 C13 -179.6(2)
C11 C10 C12 C13 0.4(4)
C10 C12 C13 C18 126.4(3)
C10 C12 C13 C14 -54.4(4)
C18 C13 C14 C15 1.5(4)
C12 C13 C14 C15 -177.7(3)
C13 C14 C15 C16 -1.7(5)
C14 C15 C16 C17 0.0(5)
C15 C16 C17 C18 1.9(4)
C16 C17 C18 C13 -2.2(4)
C16 C17 C18 N1 179.8(2)
C14 C13 C18 C17 0.5(4)
C12 C13 C18 C17 179.7(2)
C14 C13 C18 N1 178.5(2)
C12 C13 C18 N1 -2.3(3)
S2 N1 C18 C17 -67.9(3)
S2 N1 C18 C13 114.0(2)
O5 S2 C19 C25 152.9(2)
O4 S2 C19 C25 20.5(2)
N1 S2 C19 C25 -91.6(2)
O5 S2 C19 C20 -31.3(2)
O4 S2 C19 C20 -163.7(2)
N1 S2 C19 C20 84.2(2)
C25 C19 C20 C21 0.5(4)
S2 C19 C20 C21 -175.3(2)
C19 C20 C21 C22 0.7(5)
C20 C21 C22 C24 -1.7(4)
C20 C21 C22 C23 179.6(3)
C21 C22 C24 C25 1.5(4)
C23 C22 C24 C25 -179.8(2)
C22 C24 C25 C19 -0.3(4)
C20 C19 C25 C24 -0.7(4)
S2 C19 C25 C24 175.13(19)
